data_4067742
loop_
_publ_author_name
'Miller, Kevin L.'
'Carver, Colin T.'
'Williams, Bryan N.'
'Diaconescu, Paula L.'

_publ_section_title
;
 Reactions of Imidazoles with Electrophilic Metal Alkyl Complexes
;
_journal_issue 10
_journal_name_full Organometallics
_journal_page_first 2272
_journal_paper_doi 10.1021/om901106d
_journal_volume 29
_journal_year 2010
_chemical_formula_moiety 'C46 H61 Fe Lu N8 Si2, 2(C4 H8 O)'
_chemical_formula_sum 'C54 H77 Fe Lu N8 O2 Si2'
_chemical_formula_weight 1157.24
_chemical_name_systematic
; 
 ? 
;
_space_group_IT_number 14
_symmetry_cell_setting monoclinic
_symmetry_space_group_name_Hall '-P 2ybc'
_symmetry_space_group_name_H-M 'P 1 21/c 1'
_atom_sites_solution_hydrogens geom
_atom_sites_solution_primary direct
_atom_sites_solution_secondary difmap
_audit_creation_method SHELXL-97
_cell_angle_alpha 90.00
_cell_angle_beta 117.953(2)
_cell_angle_gamma 90.00
_cell_formula_units_Z 4
_cell_length_a 15.518(3)
_cell_length_b 24.031(5)
_cell_length_c 16.449(3)
_cell_measurement_reflns_used 9920
_cell_measurement_temperature 100(2)
_cell_measurement_theta_max 28.67
_cell_measurement_theta_min 3.70
_cell_volume 5418.4(18)
_computing_data_collection
'Bruker APEX11'_computing_cell_refinement        'Bruker APEX11'_computing_data_reduction         'Bruker SAINT'_computing_structure_solution     'SHELXS-97 (Sheldrick, 1990)'_computing_structure_refinement   'SHELXL-97 (Sheldrick, 1997)'_computing_molecular_graphics     'Bruker SHELXTL'_computing_publication_material   'Bruker SHELXTL'
_diffrn_ambient_temperature 100(2)
_diffrn_measured_fraction_theta_full 0.996
_diffrn_measured_fraction_theta_max 0.993
_diffrn_measurement_device_type 'CCD area detector'
_diffrn_measurement_method 'phi and omega scans'
_diffrn_radiation_monochromator graphite
_diffrn_radiation_source 'fine-focus sealed tube'
_diffrn_radiation_type MoK\a
_diffrn_radiation_wavelength 0.71073
_diffrn_reflns_av_R_equivalents 0.0488
_diffrn_reflns_av_sigmaI/netI 0.0525
_diffrn_reflns_limit_h_max 21
_diffrn_reflns_limit_h_min -21
_diffrn_reflns_limit_k_max 33
_diffrn_reflns_limit_k_min -32
_diffrn_reflns_limit_l_max 22
_diffrn_reflns_limit_l_min -22
_diffrn_reflns_number 52814
_diffrn_reflns_theta_full 25.00
_diffrn_reflns_theta_max 29.67
_diffrn_reflns_theta_min 3.70
_exptl_absorpt_coefficient_mu 2.170
_exptl_absorpt_correction_T_max 0.9182
_exptl_absorpt_correction_T_min 0.7366
_exptl_absorpt_correction_type multi-scan
_exptl_absorpt_process_details 'Sadabs (Bruker)'
_exptl_crystal_colour 'dark orange'
_exptl_crystal_density_diffrn 1.419
_exptl_crystal_density_method 'not measured'
_exptl_crystal_description block
_exptl_crystal_F_000 2392
_exptl_crystal_size_max 0.15
_exptl_crystal_size_mid 0.08
_exptl_crystal_size_min 0.04
_refine_diff_density_max 2.160
_refine_diff_density_min -0.797
_refine_diff_density_rms 0.117
_refine_ls_extinction_method none
_refine_ls_goodness_of_fit_ref 1.024
_refine_ls_hydrogen_treatment constr
_refine_ls_matrix_type full
_refine_ls_number_parameters 607
_refine_ls_number_reflns 15220
_refine_ls_number_restraints 0
_refine_ls_restrained_S_all 1.024
_refine_ls_R_factor_all 0.0602
_refine_ls_R_factor_gt 0.0373
_refine_ls_shift/su_max 0.001
_refine_ls_shift/su_mean 0.000
_refine_ls_structure_factor_coef Fsqd
_refine_ls_weighting_details 'calc w=1/[\s^2^(Fo^2^)+(0.0351P)^2^+6.1290P] where P=(Fo^2^+2Fc^2^)/3'
_refine_ls_weighting_scheme calc
_refine_ls_wR_factor_gt 0.0801
_refine_ls_wR_factor_ref 0.0886
_reflns_number_gt 11522
_reflns_number_total 15220
_reflns_threshold_expression >2sigma(I)
_cod_data_source_file om901106d_si_003.cif
_cod_data_source_block 3Lu-mbi
_cod_original_cell_volume 5418.6(19)
_cod_original_sg_symbol_H-M 'P 21/c'
_cod_database_code 4067742

loop_
_symmetry_equiv_pos_as_xyz
'x, y, z'
'-x, y+1/2, -z+1/2'
'-x, -y, -z'
'x, -y-1/2, z-1/2'

loop_
_atom_site_label
_atom_site_type_symbol
_atom_site_fract_x
_atom_site_fract_y
_atom_site_fract_z
_atom_site_U_iso_or_equiv
_atom_site_adp_type
_atom_site_occupancy
_atom_site_symmetry_multiplicity
_atom_site_calc_flag
_atom_site_refinement_flags
Lu1 Lu 0.493524(9) 0.853049(5) 0.254345(9) 0.01662(4) Uani 1 1 d .
Fe1 Fe 0.49824(3) 0.85518(2) 0.46170(3) 0.01943(9) Uani 1 1 d .
Si1 Si 0.31978(7) 0.96396(4) 0.19308(6) 0.01943(18) Uani 1 1 d .
Si2 Si 0.73349(7) 0.79037(4) 0.37690(7) 0.0252(2) Uani 1 1 d .
N1 N 0.37907(19) 0.90649(11) 0.25656(18) 0.0187(5) Uani 1 1 d .
N2 N 0.62006(19) 0.80885(12) 0.36217(19) 0.0218(6) Uani 1 1 d .
N3 N 0.3967(2) 0.77154(14) 0.2174(2) 0.0328(7) Uani 1 1 d .
N4 N 0.5919(2) 0.92662(11) 0.2462(2) 0.0244(6) Uani 1 1 d .
N5 N 0.4941(2) 0.84814(11) 0.11718(19) 0.0230(6) Uani 1 1 d .
N6 N 0.4839(2) 0.91570(13) 0.0099(2) 0.0308(7) Uani 1 1 d .
N7 N 0.6941(2) 0.95187(13) 0.1929(2) 0.0332(7) Uani 1 1 d .
N8 N 0.3764(3) 0.67900(15) 0.1909(2) 0.0399(8) Uani 1 1 d .
C1 C 0.6646(3) 0.96000(14) 0.3122(3) 0.0264(7) Uani 1 1 d .
C2 C 0.6804(3) 0.97657(15) 0.3995(3) 0.0303(8) Uani 1 1 d .
H2A H 0.6359 0.9671 0.4218 0.036 Uiso 1 1 calc R
C3 C 0.7637(3) 1.00737(16) 0.4523(3) 0.0348(9) Uani 1 1 d .
H3A H 0.7775 1.0184 0.5127 0.042 Uiso 1 1 calc R
C4 C 0.8129(3) 1.00774(17) 0.3316(3) 0.0381(9) Uani 1 1 d .
H4A H 0.8565 1.0184 0.3087 0.046 Uiso 1 1 calc R
C5 C 0.7291(3) 0.97584(16) 0.2788(3) 0.0315(8) Uani 1 1 d .
C6 C 0.6122(3) 0.92286(15) 0.1765(3) 0.0274(8) Uani 1 1 d .
C7 C 0.5534(3) 0.88614(15) 0.0947(2) 0.0271(8) Uani 1 1 d .
H7A H 0.5992 0.8638 0.0806 0.033 Uiso 1 1 calc R
C8 C 0.4090(3) 0.87634(16) -0.0348(2) 0.0286(8) Uani 1 1 d .
C9 C 0.3339(3) 0.87538(19) -0.1251(3) 0.0372(9) Uani 1 1 d .
H9A H 0.3292 0.9034 -0.1678 0.045 Uiso 1 1 calc R
C10 C 0.2658(3) 0.8323(2) -0.1512(3) 0.0415(10) Uani 1 1 d .
H10A H 0.2139 0.8308 -0.2124 0.050 Uiso 1 1 calc R
C11 C 0.2733(3) 0.79199(18) -0.0890(3) 0.0336(9) Uani 1 1 d .
H11A H 0.2272 0.7625 -0.1083 0.040 Uiso 1 1 calc R
C12 C 0.3480(3) 0.79347(16) 0.0025(2) 0.0279(8) Uani 1 1 d .
H12A H 0.3518 0.7654 0.0448 0.033 Uiso 1 1 calc R
C13 C 0.4156(3) 0.83597(14) 0.0304(2) 0.0238(7) Uani 1 1 d .
C14 C 0.3913(2) 0.89954(13) 0.3461(2) 0.0188(6) Uani 1 1 d .
C15 C 0.3500(2) 0.85589(14) 0.3765(2) 0.0209(6) Uani 1 1 d .
H15A H 0.3107 0.8239 0.3380 0.025 Uiso 1 1 calc R
C16 C 0.3726(3) 0.86585(14) 0.4696(2) 0.0244(7) Uani 1 1 d .
H16A H 0.3503 0.8430 0.5071 0.029 Uiso 1 1 calc R
C17 C 0.4307(3) 0.91522(14) 0.4992(2) 0.0243(7) Uani 1 1 d .
H17A H 0.4569 0.9327 0.5614 0.029 Uiso 1 1 calc R
C18 C 0.4447(2) 0.93507(14) 0.4249(2) 0.0207(6) Uani 1 1 d .
H18A H 0.4838 0.9685 0.4264 0.025 Uiso 1 1 calc R
C19 C 0.6057(2) 0.81215(14) 0.4403(2) 0.0222(7) Uani 1 1 d .
C20 C 0.5470(2) 0.77548(14) 0.4635(2) 0.0246(7) Uani 1 1 d .
H20A H 0.5066 0.7440 0.4247 0.029 Uiso 1 1 calc R
C21 C 0.5577(3) 0.79039(15) 0.5512(2) 0.0295(8) Uani 1 1 d .
H21A H 0.5274 0.7709 0.5852 0.035 Uiso 1 1 calc R
C22 C 0.6202(3) 0.83778(15) 0.5828(2) 0.0284(8) Uani 1 1 d .
H22A H 0.6410 0.8574 0.6427 0.034 Uiso 1 1 calc R
C23 C 0.6479(2) 0.85198(15) 0.5148(2) 0.0247(7) Uani 1 1 d .
H23A H 0.6907 0.8840 0.5182 0.030 Uiso 1 1 calc R
C24 C 0.3976(3) 1.02790(14) 0.2335(3) 0.0290(8) Uani 1 1 d .
H24A H 0.4604 1.0208 0.2347 0.043 Uiso 1 1 calc R
H24B H 0.4086 1.0376 0.2955 0.043 Uiso 1 1 calc R
H24C H 0.3645 1.0588 0.1914 0.043 Uiso 1 1 calc R
C25 C 0.2956(3) 0.95016(15) 0.0723(2) 0.0281(8) Uani 1 1 d .
H25A H 0.3571 0.9414 0.0720 0.042 Uiso 1 1 calc R
H25B H 0.2662 0.9832 0.0345 0.042 Uiso 1 1 calc R
H25C H 0.2507 0.9186 0.0473 0.042 Uiso 1 1 calc R
C26 C 0.1992(3) 0.98111(15) 0.1926(3) 0.0296(8) Uani 1 1 d .
C27 C 0.1533(3) 1.03177(19) 0.1295(3) 0.0468(11) Uani 1 1 d .
H27A H 0.0913 1.0411 0.1283 0.070 Uiso 1 1 calc R
H27B H 0.1418 1.0228 0.0670 0.070 Uiso 1 1 calc R
H27C H 0.1978 1.0636 0.1529 0.070 Uiso 1 1 calc R
C28 C 0.1279(3) 0.93230(19) 0.1556(4) 0.0464(11) Uani 1 1 d .
H28A H 0.0669 0.9421 0.1561 0.070 Uiso 1 1 calc R
H28B H 0.1566 0.8996 0.1946 0.070 Uiso 1 1 calc R
H28C H 0.1146 0.9239 0.0925 0.070 Uiso 1 1 calc R
C29 C 0.8310(3) 0.84305(16) 0.4440(3) 0.0366(9) Uani 1 1 d .
H29A H 0.8112 0.8796 0.4145 0.055 Uiso 1 1 calc R
H29B H 0.8924 0.8318 0.4455 0.055 Uiso 1 1 calc R
H29C H 0.8400 0.8452 0.5070 0.055 Uiso 1 1 calc R
C30 C 0.7263(3) 0.78525(19) 0.2607(3) 0.0387(10) Uani 1 1 d .
H30A H 0.7035 0.8207 0.2282 0.058 Uiso 1 1 calc R
H30B H 0.6805 0.7557 0.2254 0.058 Uiso 1 1 calc R
H30C H 0.7910 0.7767 0.2673 0.058 Uiso 1 1 calc R
C31 C 0.7778(3) 0.72082(16) 0.4391(3) 0.0345(9) Uani 1 1 d .
C32 C 0.6960(3) 0.67655(17) 0.3989(3) 0.0431(10) Uani 1 1 d .
H32A H 0.7202 0.6413 0.4317 0.065 Uiso 1 1 calc R
H32B H 0.6760 0.6712 0.3334 0.065 Uiso 1 1 calc R
H32C H 0.6399 0.6891 0.4062 0.065 Uiso 1 1 calc R
C33 C 0.3001(3) 0.75979(16) 0.1747(2) 0.0287(5) Uani 1 1 d .
C34 C 0.2248(3) 0.79582(18) 0.1492(3) 0.0433(10) Uani 1 1 d .
H34A H 0.2349 0.8347 0.1605 0.052 Uiso 1 1 calc R
C35 C 0.1284(3) 0.7720(2) 0.1040(3) 0.0501(12) Uani 1 1 d .
H35A H 0.0737 0.7959 0.0857 0.060 Uiso 1 1 calc R
C36 C 0.1131(3) 0.7180(2) 0.0870(3) 0.0526(12) Uani 1 1 d .
H36A H 0.0479 0.7045 0.0571 0.063 Uiso 1 1 calc R
C37 C 0.1921(3) 0.6793(2) 0.1124(3) 0.0467(11) Uani 1 1 d .
H37A H 0.1822 0.6405 0.1005 0.056 Uiso 1 1 calc R
C38 C 0.2836(3) 0.70319(16) 0.1555(2) 0.0287(5) Uani 1 1 d .
C39 C 0.2137(3) 0.99578(19) 0.2890(3) 0.0430(11) Uani 1 1 d .
H39A H 0.1504 1.0042 0.2857 0.064 Uiso 1 1 calc R
H39B H 0.2564 1.0284 0.3123 0.064 Uiso 1 1 calc R
H39C H 0.2437 0.9642 0.3304 0.064 Uiso 1 1 calc R
C40 C 0.8101(4) 0.72652(19) 0.5423(3) 0.0512(12) Uani 1 1 d .
H40A H 0.8324 0.6903 0.5723 0.077 Uiso 1 1 calc R
H40B H 0.7549 0.7394 0.5509 0.077 Uiso 1 1 calc R
H40C H 0.8634 0.7535 0.5696 0.077 Uiso 1 1 calc R
C41 C 0.8644(3) 0.69917(18) 0.4264(3) 0.0465(12) Uani 1 1 d .
H41A H 0.8868 0.6635 0.4585 0.070 Uiso 1 1 calc R
H41B H 0.9179 0.7262 0.4520 0.070 Uiso 1 1 calc R
H41C H 0.8436 0.6940 0.3607 0.070 Uiso 1 1 calc R
C42 C 0.7430(3) 0.9568(2) 0.1354(3) 0.0481(12) Uani 1 1 d .
H42A H 0.7058 0.9364 0.0778 0.072 Uiso 1 1 calc R
H42B H 0.8090 0.9413 0.1684 0.072 Uiso 1 1 calc R
H42C H 0.7470 0.9962 0.1217 0.072 Uiso 1 1 calc R
C43 C 0.5236(3) 0.94136(18) -0.0462(3) 0.0398(10) Uani 1 1 d .
H43A H 0.4709 0.9596 -0.0997 0.060 Uiso 1 1 calc R
H43B H 0.5535 0.9126 -0.0672 0.060 Uiso 1 1 calc R
H43C H 0.5730 0.9690 -0.0094 0.060 Uiso 1 1 calc R
C44 C 0.4411(3) 0.71904(19) 0.2260(3) 0.0380(10) Uani 1 1 d .
H44A H 0.5097 0.7134 0.2539 0.046 Uiso 1 1 calc R
C45 C 0.3978(5) 0.62097(17) 0.1903(3) 0.0614(17) Uani 1 1 d .
H45A H 0.4686 0.6156 0.2200 0.092 Uiso 1 1 calc R
H45B H 0.3690 0.6077 0.1266 0.092 Uiso 1 1 calc R
H45C H 0.3703 0.6000 0.2238 0.092 Uiso 1 1 calc R
C46 C 0.8285(3) 1.02266(17) 0.4183(3) 0.0386(9) Uani 1 1 d .
H46A H 0.8848 1.0439 0.4563 0.046 Uiso 1 1 calc R
O1S O 0.0787(5) 0.8819(2) 0.4127(4) 0.137(3) Uani 1 1 d .
O2S O 0.9673(2) 0.04953(13) 0.2501(2) 0.0437(7) Uani 1 1 d .
C1S C 0.9228(3) 0.07490(19) 0.1609(3) 0.0414(10) Uani 1 1 d .
H1SA H 0.8526 0.0815 0.1401 0.050 Uiso 1 1 calc R
H1SB H 0.9292 0.0504 0.1157 0.050 Uiso 1 1 calc R
C2S C 0.9750(3) 0.1297(2) 0.1692(4) 0.0477(11) Uani 1 1 d .
H2SA H 1.0071 0.1300 0.1295 0.057 Uiso 1 1 calc R
H2SB H 0.9290 0.1614 0.1520 0.057 Uiso 1 1 calc R
C3S C 0.0177(5) 0.8151(3) 0.3009(5) 0.102(3) Uani 1 1 d .
H3SA H -0.0125 0.7873 0.3243 0.122 Uiso 1 1 calc R
H3SB H 0.0305 0.7977 0.2531 0.122 Uiso 1 1 calc R
C4S C 0.1073(4) 0.8389(4) 0.3761(4) 0.097(3) Uani 1 1 d .
H4SA H 0.1426 0.8104 0.4236 0.117 Uiso 1 1 calc R
H4SB H 0.1510 0.8527 0.3520 0.117 Uiso 1 1 calc R
C5S C 0.0022(4) 0.9076(3) 0.3420(4) 0.0677(16) Uani 1 1 d .
H5SA H 0.0254 0.9403 0.3211 0.081 Uiso 1 1 calc R
H5SB H -0.0453 0.9205 0.3622 0.081 Uiso 1 1 calc R
C6S C -0.0449(4) 0.8664(3) 0.2653(4) 0.0770(18) Uani 1 1 d .
H6SA H -0.0450 0.8802 0.2085 0.092 Uiso 1 1 calc R
H6SB H -0.1129 0.8587 0.2520 0.092 Uiso 1 1 calc R
C7S C 1.0162(4) 0.0917(2) 0.3161(3) 0.0493(12) Uani 1 1 d .
H7SA H 1.0727 0.0761 0.3708 0.059 Uiso 1 1 calc R
H7SB H 0.9715 0.1095 0.3359 0.059 Uiso 1 1 calc R
C8S C 1.0491(5) 0.1326(3) 0.2690(4) 0.083(2) Uani 1 1 d .
H8SA H 1.1147 0.1228 0.2774 0.099 Uiso 1 1 calc R
H8SB H 1.0515 0.1705 0.2936 0.099 Uiso 1 1 calc R

loop_
_atom_site_aniso_label
_atom_site_aniso_U_11
_atom_site_aniso_U_22
_atom_site_aniso_U_33
_atom_site_aniso_U_23
_atom_site_aniso_U_13
_atom_site_aniso_U_12
Lu1 0.01782(7) 0.01639(7) 0.01580(6) -0.00036(5) 0.00799(5) -0.00022(6)
Fe1 0.0235(2) 0.0191(2) 0.0149(2) 0.00015(18) 0.00840(19) -0.00280(19)
Si1 0.0210(4) 0.0197(4) 0.0192(4) 0.0019(3) 0.0107(4) 0.0030(3)
Si2 0.0175(4) 0.0252(5) 0.0265(5) -0.0061(4) 0.0050(4) 0.0008(4)
N1 0.0215(13) 0.0202(14) 0.0157(13) 0.0027(10) 0.0098(11) 0.0016(11)
N2 0.0189(13) 0.0225(14) 0.0202(14) -0.0033(11) 0.0060(12) -0.0014(11)
N3 0.0395(18) 0.0365(18) 0.0245(16) -0.0080(13) 0.0167(15) -0.0158(15)
N4 0.0297(15) 0.0193(14) 0.0307(16) -0.0010(12) 0.0195(14) -0.0015(12)
N5 0.0297(15) 0.0215(14) 0.0220(14) -0.0009(11) 0.0156(13) -0.0011(12)
N6 0.0442(19) 0.0315(17) 0.0304(17) 0.0080(13) 0.0290(16) 0.0075(14)
N7 0.0394(18) 0.0332(18) 0.0405(19) -0.0045(14) 0.0298(16) -0.0081(14)
N8 0.051(2) 0.037(2) 0.0344(19) 0.0006(15) 0.0231(18) -0.0001(17)
C1 0.0312(19) 0.0190(17) 0.035(2) -0.0060(14) 0.0209(17) -0.0040(14)
C2 0.0298(19) 0.0252(19) 0.042(2) -0.0057(16) 0.0216(18) -0.0056(15)
C3 0.035(2) 0.030(2) 0.040(2) -0.0092(17) 0.0178(19) -0.0035(16)
C4 0.037(2) 0.035(2) 0.051(3) -0.0097(19) 0.028(2) -0.0122(17)
C5 0.035(2) 0.029(2) 0.040(2) -0.0023(16) 0.0254(19) -0.0026(16)
C6 0.0331(19) 0.0236(18) 0.034(2) -0.0002(14) 0.0232(17) -0.0013(15)
C7 0.037(2) 0.0267(19) 0.0279(19) -0.0004(14) 0.0232(17) 0.0029(15)
C8 0.039(2) 0.0278(19) 0.0274(19) 0.0038(15) 0.0223(17) 0.0099(16)
C9 0.042(2) 0.053(3) 0.0234(19) 0.0115(17) 0.0209(18) 0.019(2)
C10 0.036(2) 0.064(3) 0.025(2) -0.0040(19) 0.0149(18) 0.011(2)
C11 0.030(2) 0.046(2) 0.0239(19) -0.0082(16) 0.0117(17) 0.0027(17)
C12 0.0320(19) 0.032(2) 0.0208(17) -0.0041(14) 0.0131(16) 0.0046(15)
C13 0.0333(19) 0.0243(17) 0.0194(16) 0.0031(13) 0.0170(15) 0.0100(14)
C14 0.0198(15) 0.0192(16) 0.0190(16) -0.0001(12) 0.0105(14) 0.0004(12)
C15 0.0224(15) 0.0204(16) 0.0218(15) -0.0025(13) 0.0119(13) -0.0033(13)
C16 0.0302(18) 0.0246(18) 0.0247(17) 0.0001(13) 0.0181(16) -0.0035(13)
C17 0.0327(19) 0.0248(17) 0.0194(16) -0.0048(13) 0.0156(15) -0.0039(14)
C18 0.0237(16) 0.0190(16) 0.0228(16) -0.0037(12) 0.0137(14) -0.0023(13)
C19 0.0185(15) 0.0218(17) 0.0189(16) 0.0023(13) 0.0027(13) 0.0014(13)
C20 0.0241(17) 0.0204(17) 0.0241(17) 0.0039(13) 0.0071(15) -0.0002(13)
C21 0.0295(19) 0.033(2) 0.0231(18) 0.0105(15) 0.0099(16) 0.0009(15)
C22 0.0315(19) 0.033(2) 0.0138(16) 0.0016(13) 0.0046(15) -0.0018(15)
C23 0.0242(16) 0.0246(17) 0.0194(16) -0.0002(14) 0.0053(14) -0.0020(14)
C24 0.0310(19) 0.0198(18) 0.034(2) 0.0020(14) 0.0137(17) 0.0006(14)
C25 0.0308(19) 0.031(2) 0.0196(17) 0.0028(14) 0.0099(15) 0.0054(15)
C26 0.0260(18) 0.0271(19) 0.040(2) 0.0073(16) 0.0189(17) 0.0086(15)
C27 0.041(2) 0.047(3) 0.059(3) 0.019(2) 0.029(2) 0.021(2)
C28 0.029(2) 0.045(3) 0.069(3) 0.001(2) 0.027(2) 0.0008(18)
C29 0.0209(17) 0.033(2) 0.046(2) -0.0093(17) 0.0077(17) -0.0027(15)
C30 0.0240(19) 0.053(3) 0.038(2) -0.0077(19) 0.0129(18) 0.0041(18)
C31 0.0226(18) 0.028(2) 0.039(2) -0.0035(16) 0.0035(17) 0.0034(15)
C32 0.032(2) 0.026(2) 0.060(3) -0.0040(19) 0.013(2) 0.0020(17)
C33 0.0316(14) 0.0334(14) 0.0222(12) -0.0013(10) 0.0134(11) -0.0026(11)
C34 0.056(3) 0.033(2) 0.030(2) -0.0008(17) 0.012(2) 0.000(2)
C35 0.035(2) 0.058(3) 0.048(3) 0.009(2) 0.011(2) 0.004(2)
C36 0.030(2) 0.068(3) 0.045(3) -0.007(2) 0.005(2) -0.011(2)
C37 0.049(3) 0.046(3) 0.037(2) -0.003(2) 0.013(2) -0.009(2)
C38 0.0316(14) 0.0334(14) 0.0222(12) -0.0013(10) 0.0134(11) -0.0026(11)
C39 0.047(2) 0.047(3) 0.053(3) 0.004(2) 0.038(2) 0.016(2)
C40 0.053(3) 0.037(2) 0.040(3) 0.0095(19) 0.002(2) 0.013(2)
C41 0.0212(19) 0.034(2) 0.064(3) -0.010(2) 0.003(2) 0.0076(17)
C42 0.048(3) 0.064(3) 0.051(3) -0.009(2) 0.040(2) -0.017(2)
C43 0.054(3) 0.040(2) 0.040(2) 0.0094(19) 0.034(2) 0.004(2)
C44 0.042(2) 0.053(3) 0.0205(18) -0.0024(17) 0.0160(18) -0.014(2)
C45 0.142(5) 0.027(2) 0.047(3) 0.0224(19) 0.071(3) 0.045(3)
C46 0.034(2) 0.031(2) 0.050(3) -0.0088(18) 0.019(2) -0.0109(17)
O1S 0.173(6) 0.103(4) 0.070(3) -0.017(3) 0.002(4) 0.067(4)
O2S 0.0433(17) 0.0457(18) 0.0422(18) -0.0063(14) 0.0201(15) -0.0149(14)
C1S 0.029(2) 0.057(3) 0.040(2) -0.006(2) 0.0185(19) -0.0005(19)
C2S 0.041(2) 0.048(3) 0.064(3) 0.010(2) 0.032(2) 0.005(2)
C3S 0.095(5) 0.087(5) 0.084(5) -0.015(4) 0.010(4) 0.022(4)
C4S 0.052(3) 0.178(8) 0.046(3) -0.021(4) 0.010(3) 0.044(4)
C5S 0.060(4) 0.073(4) 0.056(3) 0.011(3) 0.016(3) -0.004(3)
C6S 0.049(3) 0.089(5) 0.065(4) 0.011(3) 0.004(3) -0.015(3)
C7S 0.056(3) 0.047(3) 0.046(3) -0.014(2) 0.025(2) -0.003(2)
C8S 0.098(5) 0.061(4) 0.072(4) -0.007(3) 0.025(4) -0.036(4)

loop_
_atom_type_symbol
_atom_type_description
_atom_type_scat_dispersion_real
_atom_type_scat_dispersion_imag
_atom_type_scat_source
C C 0.0033 0.0016 'International Tables Vol C Tables 4.2.6.8 and 6.1.1.4'
H H 0.0000 0.0000 'International Tables Vol C Tables 4.2.6.8 and 6.1.1.4'
N N 0.0061 0.0033 'International Tables Vol C Tables 4.2.6.8 and 6.1.1.4'
Si Si 0.0817 0.0704 'International Tables Vol C Tables 4.2.6.8 and 6.1.1.4'
Fe Fe 0.3463 0.8444 'International Tables Vol C Tables 4.2.6.8 and 6.1.1.4'
Lu Lu -0.4720 5.8584 'International Tables Vol C Tables 4.2.6.8 and 6.1.1.4'
O O 0.0106 0.0060 'International Tables Vol C Tables 4.2.6.8 and 6.1.1.4'

loop_
_geom_angle_atom_site_label_1
_geom_angle_atom_site_label_2
_geom_angle_atom_site_label_3
_geom_angle
N2 Lu1 N1 133.42(10)
N2 Lu1 N5 111.01(10)
N1 Lu1 N5 115.22(10)
N2 Lu1 N3 91.53(11)
N1 Lu1 N3 93.83(11)
N5 Lu1 N3 89.99(10)
N2 Lu1 N4 92.87(10)
N1 Lu1 N4 96.39(10)
N5 Lu1 N4 71.35(10)
N3 Lu1 N4 161.17(10)
N2 Lu1 C14 105.48(10)
N1 Lu1 C14 28.30(9)
N5 Lu1 C14 143.45(10)
N3 Lu1 C14 90.93(10)
N4 Lu1 C14 105.48(9)
N2 Lu1 C19 28.13(10)
N1 Lu1 C19 105.69(9)
N5 Lu1 C19 139.04(10)
N3 Lu1 C19 89.15(10)
N4 Lu1 C19 103.19(10)
C14 Lu1 C19 77.50(9)
N2 Lu1 Fe1 66.77(7)
N1 Lu1 Fe1 67.10(7)
N5 Lu1 Fe1 177.52(7)
N3 Lu1 Fe1 88.98(7)
N4 Lu1 Fe1 109.56(7)
C14 Lu1 Fe1 38.84(6)
C19 Lu1 Fe1 38.69(7)
C16 Fe1 C17 41.15(13)
C16 Fe1 C21 99.97(14)
C17 Fe1 C21 116.32(15)
C16 Fe1 C22 116.16(15)
C17 Fe1 C22 102.79(15)
C21 Fe1 C22 40.83(14)
C16 Fe1 C20 118.38(14)
C17 Fe1 C20 153.19(14)
C21 Fe1 C20 40.53(14)
C22 Fe1 C20 68.24(14)
C16 Fe1 C15 40.72(13)
C17 Fe1 C15 68.40(13)
C21 Fe1 C15 118.73(14)
C22 Fe1 C15 153.26(14)
C20 Fe1 C15 107.72(14)
C16 Fe1 C23 154.34(14)
C17 Fe1 C23 122.23(14)
C21 Fe1 C23 68.15(14)
C22 Fe1 C23 40.27(14)
C20 Fe1 C23 67.99(14)
C15 Fe1 C23 164.88(13)
C16 Fe1 C18 68.60(13)
C17 Fe1 C18 40.46(12)
C21 Fe1 C18 154.59(14)
C22 Fe1 C18 122.42(14)
C20 Fe1 C18 164.79(13)
C15 Fe1 C18 67.98(13)
C23 Fe1 C18 112.13(13)
C16 Fe1 C19 157.36(13)
C17 Fe1 C19 161.26(14)
C21 Fe1 C19 67.93(14)
C22 Fe1 C19 67.85(14)
C20 Fe1 C19 40.27(13)
C15 Fe1 C19 127.16(13)
C23 Fe1 C19 40.37(13)
C18 Fe1 C19 129.93(13)
C16 Fe1 C14 67.97(13)
C17 Fe1 C14 67.74(13)
C21 Fe1 C14 157.51(14)
C22 Fe1 C14 161.41(14)
C20 Fe1 C14 127.33(13)
C15 Fe1 C14 40.03(12)
C23 Fe1 C14 130.29(13)
C18 Fe1 C14 40.22(12)
C19 Fe1 C14 115.97(12)
C16 Fe1 Lu1 119.98(10)
C17 Fe1 Lu1 123.01(10)
C21 Fe1 Lu1 120.35(11)
C22 Fe1 Lu1 123.53(11)
C20 Fe1 Lu1 80.44(10)
C15 Fe1 Lu1 79.85(9)
C23 Fe1 Lu1 85.09(9)
C18 Fe1 Lu1 84.42(9)
C19 Fe1 Lu1 58.20(9)
C14 Fe1 Lu1 57.82(8)
N1 Si1 C25 106.69(15)
N1 Si1 C24 111.82(15)
C25 Si1 C24 107.31(17)
N1 Si1 C26 114.87(15)
C25 Si1 C26 108.95(17)
C24 Si1 C26 106.95(17)
N2 Si2 C30 107.87(16)
N2 Si2 C29 113.39(16)
C30 Si2 C29 106.9(2)
N2 Si2 C31 112.89(16)
C30 Si2 C31 108.93(19)
C29 Si2 C31 106.60(18)
C14 N1 Si1 120.3(2)
C14 N1 Lu1 103.52(19)
Si1 N1 Lu1 131.67(14)
C19 N2 Si2 118.5(2)
C19 N2 Lu1 104.2(2)
Si2 N2 Lu1 134.80(16)
C33 N3 C44 103.6(3)
C33 N3 Lu1 136.1(3)
C44 N3 Lu1 119.4(3)
C6 N4 C1 106.2(3)
C6 N4 Lu1 114.6(2)
C1 N4 Lu1 133.6(2)
C13 N5 C7 102.8(3)
C13 N5 Lu1 128.1(2)
C7 N5 Lu1 121.1(2)
C8 N6 C43 116.2(3)
C8 N6 C7 103.2(3)
C43 N6 C7 117.3(3)
C6 N7 C5 107.5(3)
C6 N7 C42 129.0(3)
C5 N7 C42 123.5(3)
C44 N8 C38 107.7(4)
C44 N8 C45 125.7(4)
C38 N8 C45 126.6(4)
N4 C1 C2 130.7(3)
N4 C1 C5 108.5(3)
C2 C1 C5 120.8(3)
C3 C2 C1 117.3(3)
C3 C2 H2A 121.3
C1 C2 H2A 121.3
C2 C3 C46 121.3(4)
C2 C3 H3A 119.3
C46 C3 H3A 119.3
C46 C4 C5 116.3(4)
C46 C4 H4A 121.8
C5 C4 H4A 121.8
N7 C5 C1 106.1(3)
N7 C5 C4 131.8(3)
C1 C5 C4 122.1(4)
N4 C6 N7 111.8(3)
N4 C6 C7 121.4(3)
N7 C6 C7 126.6(3)
N5 C7 N6 105.7(3)
N5 C7 C6 109.3(3)
N6 C7 C6 115.3(3)
N5 C7 H7A 108.8
N6 C7 H7A 108.8
C6 C7 H7A 108.8
C9 C8 N6 129.8(4)
C9 C8 C13 121.7(4)
N6 C8 C13 108.4(3)
C8 C9 C10 118.3(4)
C8 C9 H9A 120.9
C10 C9 H9A 120.9
C11 C10 C9 120.4(4)
C11 C10 H10A 119.8
C9 C10 H10A 119.8
C10 C11 C12 121.3(4)
C10 C11 H11A 119.3
C12 C11 H11A 119.3
C13 C12 C11 119.5(4)
C13 C12 H12A 120.3
C11 C12 H12A 120.3
C12 C13 N5 130.9(3)
C12 C13 C8 118.8(3)
N5 C13 C8 110.4(3)
N1 C14 C15 126.1(3)
N1 C14 C18 127.6(3)
C15 C14 C18 106.3(3)
N1 C14 Fe1 131.4(2)
C15 C14 Fe1 67.18(18)
C18 C14 Fe1 67.45(18)
N1 C14 Lu1 48.18(14)
C15 C14 Lu1 110.2(2)
C18 C14 Lu1 118.3(2)
Fe1 C14 Lu1 83.34(10)
C16 C15 C14 109.1(3)
C16 C15 Fe1 68.61(19)
C14 C15 Fe1 72.79(19)
C16 C15 H15A 125.4
C14 C15 H15A 125.4
Fe1 C15 H15A 125.4
C15 C16 C17 107.7(3)
C15 C16 Fe1 70.66(18)
C17 C16 Fe1 69.83(19)
C15 C16 H16A 126.1
C17 C16 H16A 126.1
Fe1 C16 H16A 126.1
C18 C17 C16 108.2(3)
C18 C17 Fe1 70.74(19)
C16 C17 Fe1 69.02(19)
C18 C17 H17A 125.9
C16 C17 H17A 125.9
Fe1 C17 H17A 125.9
C17 C18 C14 108.6(3)
C17 C18 Fe1 68.80(19)
C14 C18 Fe1 72.34(18)
C17 C18 H18A 125.7
C14 C18 H18A 125.7
Fe1 C18 H18A 125.7
N2 C19 C20 126.7(3)
N2 C19 C23 127.5(3)
C20 C19 C23 105.8(3)
N2 C19 Fe1 130.6(2)
C20 C19 Fe1 67.18(19)
C23 C19 Fe1 67.49(19)
N2 C19 Lu1 47.70(15)
C20 C19 Lu1 110.3(2)
C23 C19 Lu1 118.7(2)
Fe1 C19 Lu1 83.11(10)
C21 C20 C19 109.1(3)
C21 C20 Fe1 69.3(2)
C19 C20 Fe1 72.56(19)
C21 C20 H20A 125.4
C19 C20 H20A 125.4
Fe1 C20 H20A 125.4
C20 C21 C22 107.9(3)
C20 C21 Fe1 70.20(19)
C22 C21 Fe1 69.8(2)
C20 C21 H21A 126.0
C22 C21 H21A 126.0
Fe1 C21 H21A 126.0
C23 C22 C21 108.1(3)
C23 C22 Fe1 70.5(2)
C21 C22 Fe1 69.4(2)
C23 C22 H22A 125.9
C21 C22 H22A 125.9
Fe1 C22 H22A 125.9
C22 C23 C19 109.0(3)
C22 C23 Fe1 69.2(2)
C19 C23 Fe1 72.13(19)
C22 C23 H23A 125.5
C19 C23 H23A 125.5
Fe1 C23 H23A 125.5
Si1 C24 H24A 109.5
Si1 C24 H24B 109.5
H24A C24 H24B 109.5
Si1 C24 H24C 109.5
H24A C24 H24C 109.5
H24B C24 H24C 109.5
Si1 C25 H25A 109.5
Si1 C25 H25B 109.5
H25A C25 H25B 109.5
Si1 C25 H25C 109.5
H25A C25 H25C 109.5
H25B C25 H25C 109.5
C28 C26 C39 108.4(3)
C28 C26 C27 108.6(3)
C39 C26 C27 108.2(3)
C28 C26 Si1 111.1(3)
C39 C26 Si1 112.1(3)
C27 C26 Si1 108.3(3)
C26 C27 H27A 109.5
C26 C27 H27B 109.5
H27A C27 H27B 109.5
C26 C27 H27C 109.5
H27A C27 H27C 109.5
H27B C27 H27C 109.5
C26 C28 H28A 109.5
C26 C28 H28B 109.5
H28A C28 H28B 109.5
C26 C28 H28C 109.5
H28A C28 H28C 109.5
H28B C28 H28C 109.5
Si2 C29 H29A 109.5
Si2 C29 H29B 109.5
H29A C29 H29B 109.5
Si2 C29 H29C 109.5
H29A C29 H29C 109.5
H29B C29 H29C 109.5
Si2 C30 H30A 109.5
Si2 C30 H30B 109.5
H30A C30 H30B 109.5
Si2 C30 H30C 109.5
H30A C30 H30C 109.5
H30B C30 H30C 109.5
C40 C31 C41 109.0(3)
C40 C31 C32 108.1(4)
C41 C31 C32 107.6(3)
C40 C31 Si2 111.3(3)
C41 C31 Si2 109.9(3)
C32 C31 Si2 110.8(3)
C31 C32 H32A 109.5
C31 C32 H32B 109.5
H32A C32 H32B 109.5
C31 C32 H32C 109.5
H32A C32 H32C 109.5
H32B C32 H32C 109.5
C34 C33 N3 127.8(4)
C34 C33 C38 120.9(4)
N3 C33 C38 111.3(3)
C33 C34 C35 116.2(4)
C33 C34 H34A 121.9
C35 C34 H34A 121.9
C36 C35 C34 122.6(4)
C36 C35 H35A 118.7
C34 C35 H35A 118.7
C35 C36 C37 121.9(4)
C35 C36 H36A 119.1
C37 C36 H36A 119.1
C38 C37 C36 114.3(4)
C38 C37 H37A 122.8
C36 C37 H37A 122.8
C37 C38 C33 124.0(4)
C37 C38 N8 130.6(4)
C33 C38 N8 105.5(3)
C26 C39 H39A 109.5
C26 C39 H39B 109.5
H39A C39 H39B 109.5
C26 C39 H39C 109.5
H39A C39 H39C 109.5
H39B C39 H39C 109.5
C31 C40 H40A 109.5
C31 C40 H40B 109.5
H40A C40 H40B 109.5
C31 C40 H40C 109.5
H40A C40 H40C 109.5
H40B C40 H40C 109.5
C31 C41 H41A 109.5
C31 C41 H41B 109.5
H41A C41 H41B 109.5
C31 C41 H41C 109.5
H41A C41 H41C 109.5
H41B C41 H41C 109.5
N7 C42 H42A 109.5
N7 C42 H42B 109.5
H42A C42 H42B 109.5
N7 C42 H42C 109.5
H42A C42 H42C 109.5
H42B C42 H42C 109.5
N6 C43 H43A 109.5
N6 C43 H43B 109.5
H43A C43 H43B 109.5
N6 C43 H43C 109.5
H43A C43 H43C 109.5
H43B C43 H43C 109.5
N8 C44 N3 111.9(4)
N8 C44 H44A 124.0
N3 C44 H44A 124.0
N8 C45 H45A 109.5
N8 C45 H45B 109.5
H45A C45 H45B 109.5
N8 C45 H45C 109.5
H45A C45 H45C 109.5
H45B C45 H45C 109.5
C4 C46 C3 122.1(4)
C4 C46 H46A 118.9
C3 C46 H46A 118.9
C5S O1S C4S 107.4(5)
C7S O2S C1S 107.9(3)
O2S C1S C2S 107.2(3)
O2S C1S H1SA 110.3
C2S C1S H1SA 110.3
O2S C1S H1SB 110.3
C2S C1S H1SB 110.3
H1SA C1S H1SB 108.5
C8S C2S C1S 103.9(4)
C8S C2S H2SA 111.0
C1S C2S H2SA 111.0
C8S C2S H2SB 111.0
C1S C2S H2SB 111.0
H2SA C2S H2SB 109.0
C4S C3S C6S 101.0(6)
C4S C3S H3SA 111.6
C6S C3S H3SA 111.6
C4S C3S H3SB 111.6
C6S C3S H3SB 111.6
H3SA C3S H3SB 109.4
O1S C4S C3S 106.8(5)
O1S C4S H4SA 110.4
C3S C4S H4SA 110.4
O1S C4S H4SB 110.4
C3S C4S H4SB 110.4
H4SA C4S H4SB 108.6
O1S C5S C6S 107.8(5)
O1S C5S H5SA 110.1
C6S C5S H5SA 110.1
O1S C5S H5SB 110.1
C6S C5S H5SB 110.1
H5SA C5S H5SB 108.5
C5S C6S C3S 104.0(5)
C5S C6S H6SA 111.0
C3S C6S H6SA 111.0
C5S C6S H6SB 111.0
C3S C6S H6SB 111.0
H6SA C6S H6SB 109.0
O2S C7S C8S 105.4(4)
O2S C7S H7SA 110.7
C8S C7S H7SA 110.7
O2S C7S H7SB 110.7
C8S C7S H7SB 110.7
H7SA C7S H7SB 108.8
C7S C8S C2S 105.5(5)
C7S C8S H8SA 110.6
C2S C8S H8SA 110.6
C7S C8S H8SB 110.6
C2S C8S H8SB 110.6
H8SA C8S H8SB 108.8

loop_
_geom_bond_atom_site_label_1
_geom_bond_atom_site_label_2
_geom_bond_distance
Lu1 N2 2.206(3)
Lu1 N1 2.206(3)
Lu1 N5 2.263(3)
Lu1 N3 2.368(3)
Lu1 N4 2.381(3)
Lu1 C14 2.878(3)
Lu1 C19 2.891(3)
Lu1 Fe1 3.3774(8)
Fe1 C16 2.030(3)
Fe1 C17 2.041(3)
Fe1 C21 2.042(3)
Fe1 C22 2.047(4)
Fe1 C20 2.055(3)
Fe1 C15 2.058(3)
Fe1 C23 2.064(3)
Fe1 C18 2.067(3)
Fe1 C19 2.127(3)
Fe1 C14 2.132(3)
Si1 N1 1.716(3)
Si1 C25 1.870(3)
Si1 C24 1.873(4)
Si1 C26 1.913(4)
Si2 N2 1.719(3)
Si2 C30 1.866(4)
Si2 C29 1.883(4)
Si2 C31 1.911(4)
N1 C14 1.403(4)
N2 C19 1.406(4)
N3 C33 1.354(5)
N3 C44 1.413(6)
N4 C6 1.327(4)
N4 C1 1.395(4)
N5 C13 1.406(4)
N5 C7 1.462(4)
N6 C8 1.410(5)
N6 C43 1.465(4)
N6 C7 1.484(5)
N7 C6 1.361(4)
N7 C5 1.380(5)
N7 C42 1.469(5)
N8 C44 1.313(5)
N8 C38 1.402(5)
N8 C45 1.435(5)
C1 C2 1.398(5)
C1 C5 1.401(5)
C2 C3 1.386(5)
C2 H2A 0.9500
C3 C46 1.410(5)
C3 H3A 0.9500
C4 C46 1.377(6)
C4 C5 1.405(5)
C4 H4A 0.9500
C6 C7 1.507(5)
C7 H7A 1.0000
C8 C9 1.393(5)
C8 C13 1.414(5)
C9 C10 1.396(6)
C9 H9A 0.9500
C10 C11 1.372(6)
C10 H10A 0.9500
C11 C12 1.405(5)
C11 H11A 0.9500
C12 C13 1.380(5)
C12 H12A 0.9500
C14 C15 1.436(4)
C14 C18 1.445(4)
C15 C16 1.423(4)
C15 H15A 1.0000
C16 C17 1.431(5)
C16 H16A 1.0000
C17 C18 1.421(4)
C17 H17A 1.0000
C18 H18A 1.0000
C19 C20 1.441(5)
C19 C23 1.447(5)
C20 C21 1.419(5)
C20 H20A 1.0000
C21 C22 1.426(5)
C21 H21A 1.0000
C22 C23 1.415(5)
C22 H22A 1.0000
C23 H23A 1.0000
C24 H24A 0.9800
C24 H24B 0.9800
C24 H24C 0.9800
C25 H25A 0.9800
C25 H25B 0.9800
C25 H25C 0.9800
C26 C28 1.529(6)
C26 C39 1.534(5)
C26 C27 1.541(5)
C27 H27A 0.9800
C27 H27B 0.9800
C27 H27C 0.9800
C28 H28A 0.9800
C28 H28B 0.9800
C28 H28C 0.9800
C29 H29A 0.9800
C29 H29B 0.9800
C29 H29C 0.9800
C30 H30A 0.9800
C30 H30B 0.9800
C30 H30C 0.9800
C31 C40 1.535(6)
C31 C41 1.544(5)
C31 C32 1.547(5)
C32 H32A 0.9800
C32 H32B 0.9800
C32 H32C 0.9800
C33 C34 1.353(6)
C33 C38 1.393(5)
C34 C35 1.441(6)
C34 H34A 0.9500
C35 C36 1.325(7)
C35 H35A 0.9500
C36 C37 1.436(7)
C36 H36A 0.9500
C37 C38 1.381(6)
C37 H37A 0.9500
C39 H39A 0.9800
C39 H39B 0.9800
C39 H39C 0.9800
C40 H40A 0.9800
C40 H40B 0.9800
C40 H40C 0.9800
C41 H41A 0.9800
C41 H41B 0.9800
C41 H41C 0.9800
C42 H42A 0.9800
C42 H42B 0.9800
C42 H42C 0.9800
C43 H43A 0.9800
C43 H43B 0.9800
C43 H43C 0.9800
C44 H44A 0.9500
C45 H45A 0.9800
C45 H45B 0.9800
C45 H45C 0.9800
C46 H46A 0.9500
O1S C5S 1.360(7)
O1S C4S 1.370(7)
O2S C7S 1.418(5)
O2S C1S 1.432(5)
C1S C2S 1.520(6)
C1S H1SA 0.9900
C1S H1SB 0.9900
C2S C8S 1.500(8)
C2S H2SA 0.9900
C2S H2SB 0.9900
C3S C4S 1.476(9)
C3S C6S 1.509(9)
C3S H3SA 0.9900
C3S H3SB 0.9900
C4S H4SA 0.9900
C4S H4SB 0.9900
C5S C6S 1.498(8)
C5S H5SA 0.9900
C5S H5SB 0.9900
C6S H6SA 0.9900
C6S H6SB 0.9900
C7S C8S 1.482(7)
C7S H7SA 0.9900
C7S H7SB 0.9900
C8S H8SA 0.9900
C8S H8SB 0.9900
